data_7011091
loop_
_publ_author_name
'Sian C. Davies'
'David L. Hughes'
'Raymond L. Richards'
'J. Roger Sanders'

_publ_section_title
;
 Dinuclear iron and vanadium complexes of the N(CH2CH2S)33&#x2212;
 ligand with bridging oxide, nitride or cyanide
;
_journal_issue 7
_journal_name_full 'J. Chem. Soc., Dalton Trans.'
_journal_page_first 1442
_journal_page_last 1447
_journal_paper_doi 10.1039/b107399k
_journal_year 2002
_chemical_formula_moiety 'C8 H20 N, C7 H12 Fe N2 S3'
_chemical_formula_structural (NEt4)[Fe(CN)(N{CH2CH2S}3)]
_chemical_formula_sum 'C15 H32 Fe N3 S3'
_chemical_formula_weight 406.47
_chemical_name_common 'Complex 6'
_chemical_name_systematic
; 
? 
;
_space_group_IT_number 57
_symmetry_cell_setting orthorhombic
_symmetry_space_group_name_Hall '-P 2c 2b'
_symmetry_space_group_name_H-M 'P b c m'
_atom_sites_solution_hydrogens geom
_atom_sites_solution_primary 'isostructural with Co analogue'
_atom_sites_solution_secondary difmap
_audit_creation_method SHELXL
_cell_angle_alpha 90.00
_cell_angle_beta 90.00
_cell_angle_gamma 90.00
_cell_formula_units_Z 4
_cell_length_a 8.9215(9)
_cell_length_b 14.1773(14)
_cell_length_c 15.7017(13)
_cell_measurement_reflns_used 24
_cell_measurement_temperature 293(2)
_cell_measurement_theta_max 11
_cell_measurement_theta_min 10
_cell_volume 1986.0(3)
_computing_cell_refinement 'CAD4/EXPRESS (Enraf-Nonius, 1992)'
_computing_data_collection 'CAD4/EXPRESS (Enraf-Nonius, 1992)'
_computing_data_reduction 'CAD4 (Hursthouse, 1976)'
_computing_molecular_graphics 'ORTEP (Johnson, 1971)'
_computing_publication_material 'SHELXL-93 (Sheldrick, 1993)'
_computing_structure_refinement 'SHELXL-93 (Sheldrick, 1993)'
_computing_structure_solution 'SHELXS-86 (Sheldrick, 1990)'
_diffrn_ambient_temperature 293(2)
_diffrn_measurement_device 'Enraf-Nonius CAD4 diffractometer'
_diffrn_measurement_method 'scintillation counter; \w/\q scans'
_diffrn_radiation_monochromator graphite
_diffrn_radiation_source 'fine-focus sealed tube'
_diffrn_radiation_type Mo-K\a
_diffrn_radiation_wavelength 0.71069
_diffrn_reflns_av_R_equivalents 0.021
_diffrn_reflns_av_sigmaI/netI 0.0620
_diffrn_reflns_limit_h_max 10
_diffrn_reflns_limit_h_min -1
_diffrn_reflns_limit_k_max 16
_diffrn_reflns_limit_k_min -1
_diffrn_reflns_limit_l_max 18
_diffrn_reflns_limit_l_min -1
_diffrn_reflns_number 2209
_diffrn_reflns_theta_max 25.0
_diffrn_reflns_theta_min 1.5
_diffrn_standards_decay_% 1.3
_diffrn_standards_interval_time '10000 s'
_diffrn_standards_number 3
_exptl_absorpt_coefficient_mu 1.075
_exptl_absorpt_correction_T_max 0.209
_exptl_absorpt_correction_T_min 0.174
_exptl_absorpt_correction_type 'semi-empirical psi-scans'
_exptl_crystal_colour 'Dark brown'
_exptl_crystal_density_diffrn 1.359
_exptl_crystal_description needles
_exptl_crystal_F_000 868
_exptl_crystal_size_max 0.55
_exptl_crystal_size_mid 0.14
_exptl_crystal_size_min 0.10
_refine_diff_density_max 0.520
_refine_diff_density_min -0.268
_refine_diff_density_rms 0.064
_refine_ls_extinction_method none
_refine_ls_goodness_of_fit_all 1.021
_refine_ls_goodness_of_fit_obs 1.128
_refine_ls_hydrogen_treatment
; 
Hydrogen coordinates were of idealised positions and set to ride on the
parent carbon atoms.  All isotropic thermal displacement parameters were 
set to be 1.2 x Ueq of the parent atoms.
;
_refine_ls_matrix_type full
_refine_ls_number_parameters 145
_refine_ls_number_reflns 1821
_refine_ls_number_restraints 0
_refine_ls_restrained_S_all 1.021
_refine_ls_restrained_S_obs 1.128
_refine_ls_R_factor_all 0.0886
_refine_ls_R_factor_obs 0.0460
_refine_ls_shift/esd_max -0.001
_refine_ls_shift/esd_mean 0.000
_refine_ls_structure_factor_coef Fsqd
_refine_ls_weighting_details 'w=1/[\s^2^(Fo^2^)+(0.0510P)^2^+0.0000P] where P=(Fo^2^+2Fc^2^)/3'
_refine_ls_weighting_scheme calc
_refine_ls_wR_factor_all 0.1232
_refine_ls_wR_factor_obs 0.0994
_reflns_number_observed 1031
_reflns_number_total 1821
_reflns_observed_criterion I>2sigma(I)
_cod_data_source_file b107399k.txt
_cod_data_source_block roger49
_cod_depositor_comments
;
The following automatic conversions were performed:
'_symmetry_cell_setting' value 'Orthorhombic' changed to 'orthorhombic'
according to '/home/saulius/struct/CIF-dictionaries/cif_core.dic'
dictionary named 'cif_core.dic' version 2.4.1 from 2010-06-29.

Automatic conversion script
Id: cif_fix_enum 1527 2010-12-29 10:47:43Z saulius 

The following automatic conversions were performed:

'_refine_ls_weighting_scheme' value 'calc
w=1/[\s^2^(Fo^2^)+(0.0510P)^2^+0.0000P] where P=(Fo^2^+2Fc^2^)/3' was
changed to 'calc'. New tag '_refine_ls_weighting_details' was
created. The value of the new tag was set to
'w=1/[\s^2^(Fo^2^)+(0.0510P)^2^+0.0000P] where P=(Fo^2^+2Fc^2^)/3'.

Automatic conversion script
Id: cif_fix_values 3143 2015-03-26 13:38:13Z robertas 
;
_cod_database_code 7011091

loop_
_symmetry_equiv_pos_as_xyz
'x, y, z'
'-x, -y, z+1/2'
'x, -y+1/2, -z'
'-x, y+1/2, -z+1/2'
'-x, -y, -z'
'x, y, -z-1/2'
'-x, y-1/2, z'
'x, -y-1/2, z-1/2'

loop_
_atom_site_aniso_label
_atom_site_aniso_U_11
_atom_site_aniso_U_22
_atom_site_aniso_U_33
_atom_site_aniso_U_23
_atom_site_aniso_U_13
_atom_site_aniso_U_12
Fe 0.0332(4) 0.0457(5) 0.0446(5) 0.000 0.000 -0.0011(5)
S1 0.0496(10) 0.0482(9) 0.0836(12) 0.000 0.000 -0.0092(9)
S2 0.0618(8) 0.0931(10) 0.0584(8) 0.0202(7) -0.0107(8) 0.0061(8)
N4 0.028(2) 0.040(3) 0.043(3) 0.000 0.000 0.000(2)
C5 0.038(4) 0.078(5) 0.102(6) 0.000 0.000 -0.005(4)
N5 0.044(4) 0.116(6) 0.191(9) 0.000 0.000 -0.012(4)
C14 0.058(4) 0.045(4) 0.113(6) 0.000 0.000 0.007(4)
C41 0.037(4) 0.048(4) 0.084(8) -0.005(4) 0.011(4) 0.009(4)
C24 0.075(4) 0.092(4) 0.051(3) 0.014(3) 0.013(3) -0.010(3)
C42 0.038(5) 0.066(6) 0.071(7) -0.001(6) 0.016(5) -0.009(5)
C43 0.050(6) 0.061(6) 0.053(6) 0.009(5) -0.022(5) 0.000(5)
N6 0.039(3) 0.055(3) 0.059(3) -0.012(3) 0.000 0.000
C68 0.036(4) 0.101(6) 0.095(6) 0.021(5) 0.000 0.000
C66 0.040(4) 0.103(6) 0.074(5) -0.018(5) 0.000 0.000

loop_
_atom_site_label
_atom_site_type_symbol
_atom_site_fract_x
_atom_site_fract_y
_atom_site_fract_z
_atom_site_U_iso_or_equiv
_atom_site_thermal_displace_type
_atom_site_occupancy
_atom_site_calc_flag
_atom_site_refinement_flags
_atom_site_disorder_group
Fe Fe 0.15999(9) 0.06447(6) 0.2500 0.0412(3) Uani 1 d S .
S1 S 0.1472(2) 0.21849(11) 0.2500 0.0605(5) Uani 1 d S .
S2 S 0.1562(2) -0.01137(10) 0.37107(8) 0.0711(4) Uani 1 d . .
N4 N -0.0693(5) 0.0617(3) 0.2500 0.0371(11) Uani 1 d S .
C5 C 0.3751(8) 0.0690(5) 0.2500 0.073(2) Uani 1 d S .
N5 N 0.4977(7) 0.0735(6) 0.2500 0.117(3) Uani 1 d S .
C14 C -0.0542(7) 0.2353(4) 0.2500 0.072(2) Uani 1 d S .
H14A H -0.0795(7) 0.2887(4) 0.2859 0.086 Uiso 0.50 calc PR .
H14B H -0.0878(7) 0.2491(4) 0.1926 0.086 Uiso 0.50 calc PR .
C41 C -0.1301(8) 0.1521(5) 0.2810(6) 0.057(3) Uani 0.50 d P .
H41A H -0.2348(8) 0.1560(5) 0.2647(6) 0.068 Uiso 0.50 calc PR .
H41B H -0.1259(8) 0.1523(5) 0.3427(6) 0.068 Uiso 0.50 calc PR .
C24 C -0.0431(6) -0.0264(4) 0.3855(3) 0.0726(15) Uani 1 d . .
H24A H -0.0627(6) -0.0882(4) 0.4094(3) 0.087 Uiso 0.50 calc PR 1
H24B H -0.0799(6) 0.0206(4) 0.4253(3) 0.087 Uiso 0.50 calc PR 1
H24C H -0.0725(6) -0.0882(4) 0.3650(3) 0.087 Uiso 0.50 calc PR 2
H24D H -0.0668(6) -0.0230(4) 0.4457(3) 0.087 Uiso 0.50 calc PR 2
C42 C -0.1231(10) -0.0169(7) 0.3043(6) 0.059(2) Uani 0.50 d P 1
H42A H -0.2287(10) -0.0074(7) 0.3161(6) 0.070 Uiso 0.50 calc PR 1
H42B H -0.1132(10) -0.0754(7) 0.2729(6) 0.070 Uiso 0.50 calc PR 1
C43 C -0.1271(11) 0.0452(7) 0.1598(6) 0.055(2) Uani 0.50 d P 2
H43A H -0.2315(11) 0.0264(7) 0.1625(6) 0.065 Uiso 0.50 calc PR 2
H43B H -0.1217(11) 0.1040(7) 0.1282(6) 0.065 Uiso 0.50 calc PR 2
N6 N 0.4802(6) 0.2500 0.5000 0.0510(13) Uani 1 d S .
C61 C 0.4799(18) 0.2690(12) 0.6009(10) 0.062(4) Uiso 0.30 d P 3
H61A H 0.5603(18) 0.3131(12) 0.6130(10) 0.075 Uiso 0.30 calc PR 3
H61B H 0.3867(18) 0.3007(12) 0.6147(10) 0.075 Uiso 0.30 calc PR 3
C62 C 0.4954(17) 0.1929(11) 0.6572(11) 0.076(5) Uiso 0.35 d P 3
H62A H 0.4930(17) 0.2157(11) 0.7148(11) 0.091 Uiso 0.35 calc PR 3
H62B H 0.5891(17) 0.1617(11) 0.6469(11) 0.091 Uiso 0.35 calc PR 3
H62C H 0.4146(17) 0.1493(11) 0.6486(11) 0.091 Uiso 0.35 calc PR 3
C67 C 0.3467(18) 0.1934(11) 0.4800(11) 0.058(4) Uiso 0.30 d P 4
H67A H 0.3485(18) 0.1358(11) 0.5132(11) 0.069 Uiso 0.30 calc PR 4
H67B H 0.3485(18) 0.1762(11) 0.4202(11) 0.069 Uiso 0.30 calc PR 4
C65 C 0.6198(16) 0.1963(11) 0.4801(11) 0.053(4) Uiso 0.30 d P 4
H65A H 0.6194(16) 0.1799(11) 0.4201(11) 0.063 Uiso 0.30 calc PR 4
H65B H 0.6194(16) 0.1380(11) 0.5124(11) 0.063 Uiso 0.30 calc PR 4
C63 C 0.4769(27) 0.3549(18) 0.4667(15) 0.080(6) Uiso 0.30 d P 5
H63A H 0.3886(27) 0.3870(18) 0.4881(15) 0.096 Uiso 0.30 calc PR 5
H63B H 0.5649(27) 0.3886(18) 0.4865(15) 0.096 Uiso 0.30 calc PR 5
C64 C 0.4741(23) 0.3527(15) 0.3670(14) 0.081(6) Uiso 0.30 d P 5
H64A H 0.4720(23) 0.4161(15) 0.3455(14) 0.097 Uiso 0.30 calc PR 5
H64B H 0.3864(23) 0.3196(15) 0.3480(14) 0.097 Uiso 0.30 calc PR 5
H64C H 0.5621(23) 0.3212(15) 0.3464(14) 0.097 Uiso 0.30 calc PR 5
C61B C 0.4777(29) 0.1653(17) 0.4368(16) 0.065(7) Uiso 0.20 d P 6
H61C H 0.3840(29) 0.1653(17) 0.4054(16) 0.078 Uiso 0.20 calc PR 6
H61D H 0.5591(29) 0.1716(17) 0.3962(16) 0.078 Uiso 0.20 calc PR 6
C62B C 0.4937(35) 0.0744(22) 0.4844(21) 0.090(9) Uiso 0.20 d P 6
H62D H 0.4919(35) 0.0227(22) 0.4449(21) 0.108 Uiso 0.20 calc PR 6
H62E H 0.4123(35) 0.0680(22) 0.5240(21) 0.108 Uiso 0.20 calc PR 6
H62F H 0.5870(35) 0.0742(22) 0.5148(21) 0.108 Uiso 0.20 calc PR 6
C67B C 0.3442(27) 0.2611(20) 0.5462(16) 0.060(6) Uiso 0.20 d P 7
H67C H 0.3455(27) 0.3235(20) 0.5715(16) 0.073 Uiso 0.20 calc PR 7
H67D H 0.3455(27) 0.2161(20) 0.5926(16) 0.073 Uiso 0.20 calc PR 7
C65B C 0.6118(24) 0.2595(20) 0.5449(15) 0.054(6) Uiso 0.20 d P 7
H65C H 0.6098(24) 0.2131(20) 0.5904(15) 0.065 Uiso 0.20 calc PR 7
H65D H 0.6098(24) 0.3211(20) 0.5718(15) 0.065 Uiso 0.20 calc PR 7
C63B C 0.4800(26) 0.3359(14) 0.4321(16) 0.037(6) Uiso 0.20 d P 8
H63C H 0.5740(26) 0.3334(14) 0.4011(16) 0.045 Uiso 0.20 calc PR 8
H63D H 0.4007(26) 0.3236(14) 0.3913(16) 0.045 Uiso 0.20 calc PR 8
C64B C 0.4617(35) 0.4276(23) 0.4614(21) 0.053(7) Uiso 0.15 d P 8
H64D H 0.4639(35) 0.4704(23) 0.4141(21) 0.064 Uiso 0.15 calc PR 8
H64E H 0.5413(35) 0.4428(23) 0.5002(21) 0.064 Uiso 0.15 calc PR 8
H64F H 0.3672(35) 0.4329(23) 0.4902(21) 0.064 Uiso 0.15 calc PR 8
C68 C 0.1953(7) 0.2500 0.5000 0.077(2) Uani 1 d S .
H68A H 0.1105(7) 0.2112 0.4862 0.093 Uiso 0.30 calc PR 4
H68B H 0.1923(7) 0.3066 0.4664 0.093 Uiso 0.30 calc PR 4
H68C H 0.1923(7) 0.2661 0.5594 0.093 Uiso 0.30 calc PR 4
H68D H 0.1145(7) 0.2595 0.5395 0.093 Uiso 0.20 calc PR 7
H68E H 0.1887(7) 0.1877 0.4763 0.093 Uiso 0.20 calc PR 7
H68F H 0.1887(7) 0.2957 0.4551 0.093 Uiso 0.20 calc PR 7
C66 C 0.7633(7) 0.2500 0.5000 0.072(2) Uani 1 d S .
H66A H 0.8483(7) 0.2116 0.4858 0.087 Uiso 0.30 calc PR 4
H66B H 0.7660(7) 0.2651 0.5596 0.087 Uiso 0.30 calc PR 4
H66C H 0.7660(7) 0.3071 0.4672 0.087 Uiso 0.30 calc PR 4
H66D H 0.8426(7) 0.2586 0.5406 0.087 Uiso 0.20 calc PR 7
H66E H 0.7712(7) 0.2970 0.4563 0.087 Uiso 0.20 calc PR 7
H66F H 0.7712(7) 0.1884 0.4750 0.087 Uiso 0.20 calc PR 7

loop_
_atom_type_symbol
_atom_type_description
_atom_type_scat_dispersion_real
_atom_type_scat_dispersion_imag
_atom_type_scat_source
C C 0.0033 0.0016 'International Tables Vol C Tables 4.2.6.8 and 6.1.1.4'
H H 0.0000 0.0000 'International Tables Vol C Tables 4.2.6.8 and 6.1.1.4'
Fe Fe 0.3463 0.8444 'International Tables Vol C Tables 4.2.6.8 and 6.1.1.4'
N N 0.0061 0.0033 'International Tables Vol C Tables 4.2.6.8 and 6.1.1.4'
S S 0.1246 0.1234 'International Tables Vol C Tables 4.2.6.8 and 6.1.1.4'

loop_
_geom_angle_atom_site_label_1
_geom_angle_atom_site_label_2
_geom_angle_atom_site_label_3
_geom_angle
_geom_angle_site_symmetry_1
_geom_angle_site_symmetry_3
_geom_angle_publ_flag
C5 Fe N4 179.2(3) . . ?
C5 Fe S2 91.85(12) . 6_556 ?
N4 Fe S2 88.56(8) . 6_556 ?
C5 Fe S2 91.85(12) . . ?
N4 Fe S2 88.57(8) . . ?
S2 Fe S2 120.99(8) 6_556 . ?
C5 Fe S1 91.1(2) . . ?
N4 Fe S1 88.10(14) . . ?
S2 Fe S1 119.39(4) 6_556 . ?
S2 Fe S1 119.39(4) . . ?
C14 S1 Fe 100.6(2) . . ?
C24 S2 Fe 100.5(2) . . ?
C41 N4 C41 38.5(7) . 6_556 ?
C41 N4 C42 136.4(6) . 6_556 ?
C41 N4 C42 110.2(5) 6_556 6_556 ?
C41 N4 C42 110.2(5) . . ?
C41 N4 C42 136.4(6) 6_556 . ?
C42 N4 C42 70.3(9) 6_556 . ?
C41 N4 C43 108.4(6) . . ?
C41 N4 C43 72.7(5) 6_556 . ?
C41 N4 C43 72.7(5) . 6_556 ?
C41 N4 C43 108.4(6) 6_556 6_556 ?
C43 N4 C43 136.5(8) . 6_556 ?
C41 N4 Fe 110.6(4) . . ?
C41 N4 Fe 110.6(4) 6_556 . ?
C42 N4 Fe 109.7(4) 6_556 . ?
C42 N4 Fe 109.7(4) . . ?
C43 N4 Fe 109.9(4) . . ?
C43 N4 Fe 109.9(4) 6_556 . ?
N5 C5 Fe 178.7(8) . . ?
C41 C14 S1 110.9(5) . . ?
C41 C14 H14A 109.5(3) . . ?
S1 C14 H14A 109.5(2) . . ?
C41 C14 H14B 109.5(4) . . ?
S1 C14 H14B 109.45(3) . . ?
H14A C14 H14B 108.0 . . ?
C14 C41 N4 115.2(6) . . ?
C14 C41 H41A 108.5(4) . . ?
N4 C41 H41A 108.5(3) . . ?
C14 C41 H41B 108.5(4) . . ?
N4 C41 H41B 108.5(4) . . ?
H41A C41 H41B 107.5 . . ?
C43 C24 S2 111.4(5) 6_556 . ?
C42 C24 S2 111.1(4) . . ?
C42 C24 H24A 109.4(5) . . ?
S2 C24 H24A 109.4(2) . . ?
C42 C24 H24B 109.4(5) . . ?
S2 C24 H24B 109.4(2) . . ?
H24A C24 H24B 108.0 . . ?
C43 C24 H24C 109.3(5) 6_556 . ?
S2 C24 H24C 109.3(2) . . ?
C43 C24 H24D 109.3(4) 6_556 . ?
S2 C24 H24D 109.3(2) . . ?
H24C C24 H24D 108.0 . . ?
C24 C42 N4 114.3(7) . . ?
C24 C42 H42A 108.7(4) . . ?
N4 C42 H42A 108.7(4) . . ?
C24 C42 H42B 108.7(5) . . ?
N4 C42 H42B 108.7(4) . . ?
H42A C42 H42B 107.6 . . ?
C24 C43 N4 112.9(7) 6_556 . ?
C24 C43 H43A 109.0(4) 6_556 . ?
N4 C43 H43A 109.0(4) . . ?
C24 C43 H43B 109.0(5) 6_556 . ?
N4 C43 H43B 109.0(4) . . ?
H43A C43 H43B 107.8 . . ?
C65B N6 C65B 62.9(20) . 3_556 ?
C65B N6 C67B 179.2(17) . 3_556 ?
C65B N6 C67B 117.1(13) 3_556 3_556 ?
C65B N6 C67B 117.1(13) . . ?
C65B N6 C67B 179.2(17) 3_556 . ?
C67B N6 C67B 62.9(20) 3_556 . ?
C67 N6 C67 71.7(12) . 3_556 ?
C67 N6 C65 177.6(9) . 3_556 ?
C67 N6 C65 110.7(8) 3_556 3_556 ?
C67 N6 C65 110.7(8) . . ?
C67 N6 C65 177.6(9) 3_556 . ?
C65 N6 C65 66.9(12) 3_556 . ?
C61B N6 C61B 178.3(20) . 3_556 ?
C63 N6 C63 177.8(18) 3_556 . ?
C62 C61 N6 119.6(13) . . ?
C62 C61 H61A 107.4(10) . . ?
N6 C61 H61A 107.4(6) . . ?
C62 C61 H61B 107.4(10) . . ?
N6 C61 H61B 107.4(6) . . ?
H61A C61 H61B 107.0 . . ?
C61 C62 H62A 109.5(10) . . ?
C61 C62 H62B 109.5(10) . . ?
H62A C62 H62B 109.5 . . ?
C61 C62 H62C 109.5(10) . . ?
H62A C62 H62C 109.5 . . ?
H62B C62 H62C 109.5 . . ?
N6 C67 C68 111.6(9) . . ?
N6 C67 H67A 109.3(7) . . ?
C68 C67 H67A 109.3(6) . . ?
N6 C67 H67B 109.3(7) . . ?
C68 C67 H67B 109.3(6) . . ?
H67A C67 H67B 108.0 . . ?
N6 C65 C66 113.8(10) . . ?
N6 C65 H65A 108.8(6) . . ?
C66 C65 H65A 108.8(6) . . ?
N6 C65 H65B 108.8(7) . . ?
C66 C65 H65B 108.8(7) . . ?
H65A C65 H65B 107.7 . . ?
C64 C63 N6 108.2(19) . . ?
C64 C63 H63A 110.0(13) . . ?
N6 C63 H63A 110.0(9) . . ?
C64 C63 H63B 110.0(12) . . ?
N6 C63 H63B 110.0(9) . . ?
H63A C63 H63B 108.4 . . ?
C63 C64 H64A 109.5(13) . . ?
C63 C64 H64B 109.5(12) . . ?
H64A C64 H64B 109.5 . . ?
C63 C64 H64C 109.5(13) . . ?
H64A C64 H64C 109.5 . . ?
H64B C64 H64C 109.5 . . ?
C62B C61B N6 110.1(20) . . ?
C62B C61B H61C 109.6(16) . . ?
N6 C61B H61C 109.6(10) . . ?
C62B C61B H61D 109.6(16) . . ?
N6 C61B H61D 109.6(10) . . ?
H61C C61B H61D 108.2 . . ?
C61B C62B H62D 109.5(16) . . ?
C61B C62B H62E 109.5(16) . . ?
H62D C62B H62E 109.5 . . ?
C61B C62B H62F 109.5(16) . . ?
H62D C62B H62F 109.5 . . ?
H62E C62B H62F 109.5 . . ?
N6 C67B C68 119.4(16) . . ?
N6 C67B H67C 107.5(11) . . ?
C68 C67B H67C 107.5(10) . . ?
N6 C67B H67D 107.5(11) . . ?
C68 C67B H67D 107.5(10) . . ?
H67C C67B H67D 107.0 . . ?
N6 C65B C66 120.5(16) . . ?
N6 C65B H65C 107.2(11) . . ?
C66 C65B H65C 107.2(10) . . ?
N6 C65B H65D 107.2(11) . . ?
C66 C65B H65D 107.2(10) . . ?
H65C C65B H65D 106.8 . . ?
C64B C63B N6 119.1(23) . . ?
C64B C63B H63C 107.6(16) . . ?
N6 C63B H63C 107.6(8) . . ?
C64B C63B H63D 107.6(17) . . ?
N6 C63B H63D 107.6(8) . . ?
H63C C63B H63D 107.0 . . ?
C63B C64B H64D 109.5(18) . . ?
C63B C64B H64E 109.5(17) . . ?
H64D C64B H64E 109.5 . . ?
C63B C64B H64F 109.5(16) . . ?
H64D C64B H64F 109.5 . . ?
H64E C64B H64F 109.5 . . ?
C67 C68 H68A 109.5(6) . . ?
C67 C68 H68B 109.5(6) . . ?
H68A C68 H68B 109.5 . . ?
C67 C68 H68C 109.5(6) . . ?
H68A C68 H68C 109.5 . . ?
H68B C68 H68C 109.5 . . ?
C67B C68 H68D 109.5(9) . . ?
C67B C68 H68E 109.5(10) . . ?
H68D C68 H68E 109.5 . . ?
C67B C68 H68F 109.5(10) . . ?
H68D C68 H68F 109.5 . . ?
H68E C68 H68F 109.5 . . ?
C65 C66 H66A 109.5(6) . . ?
C65 C66 H66B 109.5(6) . . ?
H66A C66 H66B 109.5 . . ?
C65 C66 H66C 109.5(7) . . ?
H66A C66 H66C 109.5 . . ?
H66B C66 H66C 109.5 . . ?
C65B C66 H66D 109.5(9) . . ?
C65B C66 H66E 109.5(10) . . ?
H66D C66 H66E 109.5 . . ?
C65B C66 H66F 109.5(10) . . ?
H66D C66 H66F 109.5 . . ?
H66E C66 H66F 109.5 . . ?

loop_
_geom_bond_atom_site_label_1
_geom_bond_atom_site_label_2
_geom_bond_distance
_geom_bond_site_symmetry_2
_geom_bond_publ_flag
Fe C5 1.920(7) . ?
Fe N4 2.046(4) . ?
Fe S2 2.1842(13) 6_556 ?
Fe S2 2.1842(13) . ?
Fe S1 2.187(2) . ?
S1 C14 1.812(7) . ?
S2 C24 1.805(5) . ?
N4 C41 1.474(8) . ?
N4 C41 1.474(8) 6_556 ?
N4 C42 1.483(9) 6_556 ?
N4 C42 1.483(9) . ?
N4 C43 1.526(9) . ?
N4 C43 1.526(9) 6_556 ?
C5 N5 1.095(8) . ?
C14 C41 1.444(9) . ?
C14 H14A 0.97 . ?
C14 H14B 0.97 . ?
C41 H41A 0.97 . ?
C41 H41B 0.97 . ?
C24 C43 1.448(10) 6_556 ?
C24 C42 1.466(10) . ?
C24 H24A 0.97 . ?
C24 H24B 0.97 . ?
C24 H24C 0.97 . ?
C24 H24D 0.97 . ?
C42 H42A 0.97 . ?
C42 H42B 0.97 . ?
C43 C24 1.448(10) 6_556 ?
C43 H43A 0.97 . ?
C43 H43B 0.97 . ?
N6 C65B 1.38(2) . ?
N6 C65B 1.38(2) 3_556 ?
N6 C67B 1.42(2) 3_556 ?
N6 C67B 1.42(2) . ?
N6 C67 1.47(2) . ?
N6 C67 1.47(2) 3_556 ?
N6 C65 1.49(2) 3_556 ?
N6 C65 1.493(15) . ?
N6 C61B 1.56(2) . ?
N6 C61B 1.56(2) 3_556 ?
N6 C63 1.58(2) 3_556 ?
N6 C63 1.58(2) . ?
C61 C62 1.40(2) . ?
C61 H61A 0.97 . ?
C61 H61B 0.97 . ?
C62 H62A 0.96 . ?
C62 H62B 0.96 . ?
C62 H62C 0.96 . ?
C67 C68 1.60(2) . ?
C67 H67A 0.97 . ?
C67 H67B 0.97 . ?
C65 C66 1.522(15) . ?
C65 H65A 0.97 . ?
C65 H65B 0.97 . ?
C63 C64 1.57(3) . ?
C63 H63A 0.97 . ?
C63 H63B 0.97 . ?
C64 H64A 0.96 . ?
C64 H64B 0.96 . ?
C64 H64C 0.96 . ?
C61B C62B 1.50(4) . ?
C61B H61C 0.97 . ?
C61B H61D 0.97 . ?
C62B H62D 0.96 . ?
C62B H62E 0.96 . ?
C62B H62F 0.96 . ?
C67B C68 1.52(2) . ?
C67B H67C 0.97 . ?
C67B H67D 0.97 . ?
C65B C66 1.53(2) . ?
C65B H65C 0.97 . ?
C65B H65D 0.97 . ?
C63B C64B 1.39(4) . ?
C63B H63C 0.97 . ?
C63B H63D 0.97 . ?
C64B H64D 0.96 . ?
C64B H64E 0.96 . ?
C64B H64F 0.96 . ?
C68 H68A 0.96 . ?
C68 H68B 0.96 . ?
C68 H68C 0.96 . ?
C68 H68D 0.96 . ?
C68 H68E 0.96 . ?
C68 H68F 0.96 . ?
C66 H66A 0.96 . ?
C66 H66B 0.96 . ?
C66 H66C 0.96 . ?
C66 H66D 0.96 . ?
C66 H66E 0.96 . ?
C66 H66F 0.96 . ?
